data_7022563
loop_
_publ_author_name
'M\'enard, Gabriel'
'Stephan, Douglas W.'

_publ_section_title
;
 CO2 reduction via aluminum complexes of ammonia boranes.
;
_journal_issue 15
_journal_name_full 'Dalton transactions (Cambridge, England : 2003)'
_journal_page_first 5447
_journal_page_last 5453
_journal_paper_doi 10.1039/c3dt00098b
_journal_volume 42
_journal_year 2013
_chemical_formula_sum 'C18 H3 Al B F15 N'
_chemical_formula_weight 556.00
_chemical_name_systematic
;
?
;
_space_group_IT_number 14
_symmetry_cell_setting monoclinic
_symmetry_space_group_name_Hall '-P 2yn'
_symmetry_space_group_name_H-M 'P 1 21/n 1'
_atom_sites_solution_hydrogens geom
_atom_sites_solution_primary direct
_atom_sites_solution_secondary difmap
_audit_creation_method SHELXL-97
_cell_angle_alpha 90.00
_cell_angle_beta 98.863(6)
_cell_angle_gamma 90.00
_cell_formula_units_Z 4
_cell_length_a 9.9492(14)
_cell_length_b 12.0774(18)
_cell_length_c 17.098(3)
_cell_measurement_temperature 150(2)
_cell_volume 2030.0(5)
_computing_structure_refinement 'SHELXL-97 (Sheldrick, 2008)'
_computing_structure_solution 'SHELXS-97 (Sheldrick, 2008)'
_diffrn_ambient_temperature 150(2)
_diffrn_measured_fraction_theta_full 0.990
_diffrn_measured_fraction_theta_max 0.990
_diffrn_radiation_monochromator graphite
_diffrn_radiation_source 'fine-focus sealed tube'
_diffrn_radiation_type MoK\a
_diffrn_radiation_wavelength 0.71073
_diffrn_reflns_av_R_equivalents 0.0551
_diffrn_reflns_av_sigmaI/netI 0.0615
_diffrn_reflns_limit_h_max 12
_diffrn_reflns_limit_h_min -12
_diffrn_reflns_limit_k_max 15
_diffrn_reflns_limit_k_min -15
_diffrn_reflns_limit_l_max 21
_diffrn_reflns_limit_l_min -22
_diffrn_reflns_number 17744
_diffrn_reflns_theta_full 27.67
_diffrn_reflns_theta_max 27.67
_diffrn_reflns_theta_min 2.07
_exptl_absorpt_coefficient_mu 0.244
_exptl_absorpt_correction_T_max 0.9808
_exptl_absorpt_correction_T_min 0.9644
_exptl_absorpt_correction_type multi-scan
_exptl_absorpt_process_details sadabs
_exptl_crystal_density_diffrn 1.819
_exptl_crystal_density_method 'not measured'
_exptl_crystal_F_000 1084
_exptl_crystal_size_max 0.15
_exptl_crystal_size_mid 0.10
_exptl_crystal_size_min 0.08
_refine_diff_density_max 0.310
_refine_diff_density_min -0.263
_refine_diff_density_rms 0.057
_refine_ls_extinction_method none
_refine_ls_goodness_of_fit_ref 0.854
_refine_ls_hydrogen_treatment mixed
_refine_ls_matrix_type full
_refine_ls_number_parameters 349
_refine_ls_number_reflns 4691
_refine_ls_number_restraints 0
_refine_ls_restrained_S_all 0.854
_refine_ls_R_factor_all 0.0889
_refine_ls_R_factor_gt 0.0428
_refine_ls_shift/su_max 0.000
_refine_ls_shift/su_mean 0.000
_refine_ls_structure_factor_coef Fsqd
_refine_ls_weighting_details 'calc w=1/[\s^2^(Fo^2^)+(0.1000P)^2^+0.0000P] where P=(Fo^2^+2Fc^2^)/3'
_refine_ls_weighting_scheme calc
_refine_ls_wR_factor_gt 0.1149
_refine_ls_wR_factor_ref 0.1445
_reflns_number_gt 2950
_reflns_number_total 4691
_reflns_threshold_expression >2sigma(I)
_cod_data_source_file c3dt00098b.txt
_cod_data_source_block gm078_0m
_cod_depositor_comments
;
The following automatic conversions were performed:

'_symmetry_cell_setting' value 'Monoclinic' changed to 'monoclinic'
according to /home/saulius/struct/CIF-dictionaries/cif_core.dic
dictionary named 'cif_core.dic' version 2.4.2 from 2011-04-26.

Automatic conversion script
Id: cif_fix_values 1891 2012-01-12 08:04:46Z andrius 
;
_cod_original_cell_volume 2029.9(5)
_cod_original_sg_symbol_H-M P2(1)/n
_cod_database_code 7022563

loop_
_symmetry_equiv_pos_as_xyz
'x, y, z'
'-x+1/2, y+1/2, -z+1/2'
'-x, -y, -z'
'x-1/2, -y-1/2, z-1/2'

loop_
_atom_site_label
_atom_site_type_symbol
_atom_site_fract_x
_atom_site_fract_y
_atom_site_fract_z
_atom_site_U_iso_or_equiv
_atom_site_adp_type
_atom_site_occupancy
_atom_site_symmetry_multiplicity
_atom_site_calc_flag
Al1 Al 0.93642(7) 0.37937(6) 0.22844(5) 0.02175(19) Uani 1 1 d
C1 C 0.7398(2) 0.4083(2) 0.19134(15) 0.0230(5) Uani 1 1 d
C13 C 0.9989(2) 0.2679(2) 0.15532(15) 0.0226(5) Uani 1 1 d
C6 C 0.6971(2) 0.4854(2) 0.13413(16) 0.0240(5) Uani 1 1 d
C18 C 1.0466(2) 0.2917(2) 0.08575(15) 0.0241(5) Uani 1 1 d
C9 C 1.1732(3) 0.2837(2) 0.44711(17) 0.0298(6) Uani 1 1 d
C5 C 0.5632(3) 0.5096(2) 0.10587(16) 0.0280(6) Uani 1 1 d
C8 C 1.1197(2) 0.2992(2) 0.36901(16) 0.0278(6) Uani 1 1 d
C7 C 0.9961(2) 0.3488(2) 0.34282(16) 0.0236(5) Uani 1 1 d
C3 C 0.4999(2) 0.3714(2) 0.19149(18) 0.0310(6) Uani 1 1 d
C12 C 0.9270(2) 0.3810(2) 0.40322(16) 0.0261(6) Uani 1 1 d
C17 C 1.0952(2) 0.2134(2) 0.03878(16) 0.0282(6) Uani 1 1 d
C11 C 0.9749(3) 0.3649(2) 0.48243(16) 0.0276(6) Uani 1 1 d
C16 C 1.0962(2) 0.1042(2) 0.06098(17) 0.0281(6) Uani 1 1 d
C2 C 0.6352(3) 0.3520(2) 0.21855(16) 0.0258(6) Uani 1 1 d
C14 C 1.0009(3) 0.1567(2) 0.17344(17) 0.0314(6) Uani 1 1 d
C10 C 1.0998(3) 0.3169(2) 0.50408(16) 0.0295(6) Uani 1 1 d
C4 C 0.4636(2) 0.4512(2) 0.13518(17) 0.0318(6) Uani 1 1 d
C15 C 1.0488(3) 0.0757(2) 0.12923(18) 0.0335(7) Uani 1 1 d
F15 F 1.04377(16) 0.39836(12) 0.05931(10) 0.0351(4) Uani 1 1 d
F10 F 0.80636(15) 0.43315(14) 0.38488(10) 0.0372(4) Uani 1 1 d
F5 F 0.79126(15) 0.54382(13) 0.10121(10) 0.0367(4) Uani 1 1 d
F14 F 1.13810(18) 0.24224(14) -0.02948(10) 0.0418(4) Uani 1 1 d
F1 F 0.66419(16) 0.27209(13) 0.27409(10) 0.0379(4) Uani 1 1 d
F13 F 1.14079(16) 0.02633(13) 0.01578(10) 0.0396(4) Uani 1 1 d
F6 F 1.19745(15) 0.26418(15) 0.31506(10) 0.0423(5) Uani 1 1 d
F9 F 0.90301(16) 0.39626(15) 0.53904(10) 0.0430(4) Uani 1 1 d
F4 F 0.52967(16) 0.58926(13) 0.05138(10) 0.0407(4) Uani 1 1 d
F8 F 1.14942(17) 0.30248(15) 0.58129(10) 0.0442(4) Uani 1 1 d
F7 F 1.29418(16) 0.23371(16) 0.46764(11) 0.0501(5) Uani 1 1 d
F12 F 1.0484(2) -0.03170(14) 0.14997(12) 0.0566(6) Uani 1 1 d
F2 F 0.40198(15) 0.31420(15) 0.21966(12) 0.0479(5) Uani 1 1 d
F3 F 0.33237(14) 0.47410(16) 0.10940(12) 0.0523(5) Uani 1 1 d
F11 F 0.9524(2) 0.12477(14) 0.24005(11) 0.0516(5) Uani 1 1 d
B1 B 1.0612(3) 0.5456(3) 0.2316(2) 0.0309(7) Uani 1 1 d
N1 N 1.0565(3) 0.6245(2) 0.15739(18) 0.0384(6) Uani 1 1 d
H1 H 0.950(2) 0.538(2) 0.2465(16) 0.023(7) Uiso 1 1 d
H2 H 1.095(3) 0.457(2) 0.2152(18) 0.039(8) Uiso 1 1 d
H3 H 1.137(3) 0.570(2) 0.2817(18) 0.036(8) Uiso 1 1 d
H6 H 1.025(5) 0.593(4) 0.114(3) 0.108(19) Uiso 1 1 d
H4 H 1.016(4) 0.691(4) 0.164(2) 0.072(12) Uiso 1 1 d
H5 H 1.138(4) 0.642(3) 0.146(3) 0.081(14) Uiso 1 1 d

loop_
_atom_site_aniso_label
_atom_site_aniso_U_11
_atom_site_aniso_U_22
_atom_site_aniso_U_33
_atom_site_aniso_U_23
_atom_site_aniso_U_13
_atom_site_aniso_U_12
Al1 0.0186(3) 0.0243(4) 0.0218(4) 0.0029(3) 0.0012(3) 0.0008(3)
C1 0.0223(11) 0.0225(13) 0.0226(13) -0.0042(10) -0.0019(10) 0.0023(10)
C13 0.0163(11) 0.0266(13) 0.0238(14) 0.0023(11) -0.0008(10) -0.0007(9)
C6 0.0203(11) 0.0263(13) 0.0250(14) -0.0035(11) 0.0021(10) -0.0008(10)
C18 0.0202(11) 0.0267(13) 0.0243(14) 0.0061(11) -0.0001(10) 0.0000(10)
C9 0.0223(12) 0.0351(15) 0.0301(15) 0.0042(12) -0.0018(11) 0.0016(11)
C5 0.0317(14) 0.0237(13) 0.0260(14) -0.0020(11) -0.0038(11) 0.0089(11)
C8 0.0211(12) 0.0364(15) 0.0265(14) -0.0004(12) 0.0054(11) 0.0027(11)
C7 0.0194(12) 0.0257(13) 0.0251(14) 0.0030(11) 0.0017(10) 0.0000(10)
C3 0.0206(12) 0.0349(15) 0.0384(17) -0.0058(13) 0.0076(12) -0.0045(11)
C12 0.0204(12) 0.0273(14) 0.0300(15) 0.0015(11) 0.0024(11) 0.0011(10)
C17 0.0225(12) 0.0411(16) 0.0212(14) 0.0036(12) 0.0043(11) 0.0003(11)
C11 0.0310(14) 0.0297(14) 0.0229(14) -0.0010(11) 0.0070(12) -0.0052(11)
C16 0.0239(12) 0.0298(14) 0.0314(15) -0.0069(12) 0.0063(11) 0.0006(10)
C2 0.0289(13) 0.0235(13) 0.0237(14) -0.0008(11) -0.0003(11) 0.0006(10)
C14 0.0400(15) 0.0333(15) 0.0238(15) 0.0029(12) 0.0135(12) -0.0035(12)
C10 0.0332(14) 0.0309(15) 0.0215(14) 0.0056(11) -0.0051(12) -0.0079(11)
C4 0.0161(12) 0.0398(16) 0.0374(17) -0.0094(13) -0.0024(11) 0.0069(11)
C15 0.0445(16) 0.0221(14) 0.0353(17) 0.0020(12) 0.0103(14) -0.0005(12)
F15 0.0438(9) 0.0295(9) 0.0331(9) 0.0111(7) 0.0095(7) 0.0039(7)
F10 0.0289(8) 0.0506(10) 0.0315(9) -0.0028(8) 0.0033(7) 0.0162(7)
F5 0.0309(8) 0.0434(10) 0.0345(10) 0.0127(8) 0.0014(7) -0.0054(7)
F14 0.0536(10) 0.0464(10) 0.0303(10) 0.0055(8) 0.0222(8) 0.0022(8)
F1 0.0394(9) 0.0334(9) 0.0396(10) 0.0110(7) 0.0018(8) -0.0049(7)
F13 0.0411(9) 0.0383(9) 0.0424(10) -0.0124(8) 0.0164(8) -0.0010(7)
F6 0.0265(8) 0.0681(12) 0.0326(10) 0.0023(8) 0.0055(7) 0.0189(8)
F9 0.0442(10) 0.0603(12) 0.0259(9) -0.0061(8) 0.0102(8) 0.0041(8)
F4 0.0426(9) 0.0350(9) 0.0390(10) 0.0039(8) -0.0109(8) 0.0108(7)
F8 0.0486(10) 0.0573(11) 0.0226(9) 0.0071(8) -0.0078(8) 0.0003(8)
F7 0.0304(9) 0.0745(14) 0.0412(11) 0.0076(10) -0.0081(8) 0.0220(8)
F12 0.0976(15) 0.0231(9) 0.0566(13) 0.0034(9) 0.0354(11) 0.0015(9)
F2 0.0276(8) 0.0564(12) 0.0609(13) 0.0000(10) 0.0105(8) -0.0133(8)
F3 0.0192(8) 0.0671(13) 0.0668(14) -0.0015(10) -0.0057(8) 0.0104(8)
F11 0.0905(14) 0.0327(10) 0.0399(11) 0.0061(8) 0.0368(10) -0.0054(9)
B1 0.0307(16) 0.0299(17) 0.0310(18) 0.0021(14) 0.0006(14) -0.0049(13)
N1 0.0381(15) 0.0372(16) 0.0390(16) 0.0037(13) 0.0026(13) -0.0125(12)

loop_
_atom_type_symbol
_atom_type_description
_atom_type_scat_dispersion_real
_atom_type_scat_dispersion_imag
_atom_type_scat_source
C C 0.0033 0.0016 'International Tables Vol C Tables 4.2.6.8 and 6.1.1.4'
H H 0.0000 0.0000 'International Tables Vol C Tables 4.2.6.8 and 6.1.1.4'
N N 0.0061 0.0033 'International Tables Vol C Tables 4.2.6.8 and 6.1.1.4'
B B 0.0013 0.0007 'International Tables Vol C Tables 4.2.6.8 and 6.1.1.4'
F F 0.0171 0.0103 'International Tables Vol C Tables 4.2.6.8 and 6.1.1.4'
Al Al 0.0645 0.0514 'International Tables Vol C Tables 4.2.6.8 and 6.1.1.4'

loop_
_geom_angle_atom_site_label_1
_geom_angle_atom_site_label_2
_geom_angle_atom_site_label_3
_geom_angle
C7 Al1 C1 118.39(11)
C7 Al1 C13 114.54(11)
C1 Al1 C13 107.67(10)
C7 Al1 B1 93.38(11)
C1 Al1 B1 110.23(11)
C13 Al1 B1 111.98(11)
C6 C1 C2 114.1(2)
C6 C1 Al1 121.85(19)
C2 C1 Al1 124.03(19)
C18 C13 C14 113.7(2)
C18 C13 Al1 125.53(19)
C14 C13 Al1 120.69(19)
F5 C6 C1 119.3(2)
F5 C6 C5 115.8(2)
C1 C6 C5 124.9(2)
F15 C18 C17 116.6(2)
F15 C18 C13 119.4(2)
C17 C18 C13 124.0(2)
F7 C9 C10 120.1(2)
F7 C9 C8 120.9(2)
C10 C9 C8 119.0(2)
F4 C5 C4 120.3(2)
F4 C5 C6 121.2(2)
C4 C5 C6 118.5(2)
F6 C8 C9 116.2(2)
F6 C8 C7 119.1(2)
C9 C8 C7 124.6(2)
C8 C7 C12 113.7(2)
C8 C7 Al1 121.07(19)
C12 C7 Al1 125.10(18)
F2 C3 C4 119.1(2)
F2 C3 C2 121.2(3)
C4 C3 C2 119.7(2)
F10 C12 C11 117.1(2)
F10 C12 C7 119.0(2)
C11 C12 C7 123.9(2)
F14 C17 C16 119.9(2)
F14 C17 C18 120.9(2)
C16 C17 C18 119.2(2)
F9 C11 C10 119.1(2)
F9 C11 C12 121.7(2)
C10 C11 C12 119.2(2)
F13 C16 C15 120.3(2)
F13 C16 C17 120.4(2)
C15 C16 C17 119.3(2)
F1 C2 C3 116.7(2)
F1 C2 C1 119.8(2)
C3 C2 C1 123.5(2)
F11 C14 C15 117.3(2)
F11 C14 C13 118.1(2)
C15 C14 C13 124.6(2)
F8 C10 C9 120.4(2)
F8 C10 C11 120.0(2)
C9 C10 C11 119.6(2)
F3 C4 C3 120.9(2)
F3 C4 C5 119.7(3)
C3 C4 C5 119.4(2)
F12 C15 C14 121.9(3)
F12 C15 C16 118.9(2)
C14 C15 C16 119.1(3)
N1 B1 Al1 123.0(2)

loop_
_geom_bond_atom_site_label_1
_geom_bond_atom_site_label_2
_geom_bond_distance
Al1 C7 1.989(3)
Al1 C1 1.993(2)
Al1 C13 2.000(3)
Al1 B1 2.357(3)
C1 C6 1.370(4)
C1 C2 1.382(3)
C13 C18 1.377(4)
C13 C14 1.378(4)
C6 F5 1.362(3)
C6 C5 1.377(3)
C18 F15 1.364(3)
C18 C17 1.376(4)
C9 F7 1.344(3)
C9 C10 1.365(4)
C9 C8 1.372(4)
C5 F4 1.345(3)
C5 C4 1.372(4)
C8 F6 1.359(3)
C8 C7 1.379(3)
C7 C12 1.382(4)
C3 F2 1.343(3)
C3 C4 1.371(4)
C3 C2 1.374(4)
C12 F10 1.349(3)
C12 C11 1.379(4)
C17 F14 1.349(3)
C17 C16 1.372(4)
C11 F9 1.344(3)
C11 C10 1.369(4)
C16 F13 1.335(3)
C16 C15 1.368(4)
C2 F1 1.354(3)
C14 F11 1.359(3)
C14 C15 1.367(4)
C10 F8 1.348(3)
C4 F3 1.341(3)
C15 F12 1.344(3)
B1 N1 1.582(4)
